data_4109412
loop_
_publ_author_name
'Bryan D. Stubbert'
'Tobin J. Marks'

_publ_contact_author_email t-marks@northwestern.edu
_publ_contact_author_name 'Tobin J. Marks'
_publ_section_title
;
 Mechanistic Investigation of Intramolecular Aminoalkene and Aminoalkyne
 Hydroamination/Cyclization Catalyzed by Highly Electrophilic, Tetravalent
 Constrained Geometry 4d and 5f Complexes. Evidence for an M-N \s-Bonded
 Insertive Pathway
;
_journal_name_full 'Journal of the American Chemical Society'
_journal_page_first 6149
_journal_page_last 6167
_journal_paper_doi 10.1021/ja0675898
_journal_volume 129
_journal_year 2007
_chemical_formula_moiety 'C17 H33 Cl N2 Si Zr'
_chemical_formula_sum 'C17 H33 Cl N2 Si Zr'
_chemical_formula_weight 420.21
_chemical_name_common (CGC)Zr(NMe2)(Cl)
_chemical_name_systematic
; 
 ? 
;
_space_group_IT_number 2
_symmetry_cell_setting triclinic
_symmetry_space_group_name_Hall '-P 1'
_symmetry_space_group_name_H-M 'P -1'
_atom_sites_solution_hydrogens geom
_atom_sites_solution_primary direct
_atom_sites_solution_secondary difmap
_audit_creation_method SHELXL-97
_cell_angle_alpha 82.11(3)
_cell_angle_beta 74.85(3)
_cell_angle_gamma 63.74(4)
_cell_formula_units_Z 2
_cell_length_a 8.465(4)
_cell_length_b 8.780(2)
_cell_length_c 15.839(6)
_cell_measurement_temperature 153(2)
_cell_volume 1018.7(8)
_computing_structure_refinement 'SHELXL-97 (Sheldrick, 1997)'
_computing_structure_solution 'SHELXS-97 (Sheldrick, 1990)'
_diffrn_ambient_temperature 153(2)
_diffrn_measured_fraction_theta_full 0.99
_diffrn_measured_fraction_theta_max 0.897
_diffrn_radiation_monochromator graphite
_diffrn_radiation_source 'fine-focus sealed tube'
_diffrn_radiation_type MoK\a
_diffrn_radiation_wavelength 0.71073
_diffrn_reflns_av_R_equivalents 0.0506
_diffrn_reflns_av_sigmaI/netI 0.0509
_diffrn_reflns_limit_h_max 11
_diffrn_reflns_limit_h_min -11
_diffrn_reflns_limit_k_max 11
_diffrn_reflns_limit_k_min -11
_diffrn_reflns_limit_l_max 20
_diffrn_reflns_limit_l_min -21
_diffrn_reflns_number 9247
_diffrn_reflns_theta_full 26.0
_diffrn_reflns_theta_max 28.56
_diffrn_reflns_theta_min 1.33
_exptl_absorpt_coefficient_mu 0.729
_exptl_absorpt_correction_T_max 0.96
_exptl_absorpt_correction_T_min 0.86
_exptl_absorpt_correction_type empirical
_exptl_crystal_colour colorless
_exptl_crystal_density_diffrn 1.370
_exptl_crystal_description columnar
_exptl_crystal_F_000 440
_exptl_crystal_size_max 0.197
_exptl_crystal_size_mid 0.060
_exptl_crystal_size_min 0.052
_refine_diff_density_max 1.793
_refine_diff_density_min -0.639
_refine_diff_density_rms 0.120
_refine_ls_extinction_method none
_refine_ls_goodness_of_fit_ref 1.097
_refine_ls_hydrogen_treatment constr
_refine_ls_matrix_type full
_refine_ls_number_parameters 210
_refine_ls_number_reflns 4668
_refine_ls_number_restraints 0
_refine_ls_restrained_S_all 1.097
_refine_ls_R_factor_all 0.0515
_refine_ls_R_factor_gt 0.0429
_refine_ls_shift/su_max 0.001
_refine_ls_shift/su_mean 0.000
_refine_ls_structure_factor_coef Fsqd
_refine_ls_weighting_details 'calc w=1/[\s^2^(Fo^2^)+(0.0663P)^2^+0.0000P] where P=(Fo^2^+2Fc^2^)/3'
_refine_ls_weighting_scheme calc
_refine_ls_wR_factor_gt 0.1067
_refine_ls_wR_factor_ref 0.1107
_reflns_number_gt 3968
_reflns_number_total 4668
_reflns_threshold_expression >2sigma(I)
_cod_data_source_file ja0675898si20061024_063139.cif
_cod_data_source_block s85rm_face
_cod_original_cell_volume 1018.6(8)
_cod_database_code 4109412

loop_
_symmetry_equiv_pos_as_xyz
'x, y, z'
'-x, -y, -z'

loop_
_atom_site_label
_atom_site_type_symbol
_atom_site_fract_x
_atom_site_fract_y
_atom_site_fract_z
_atom_site_U_iso_or_equiv
_atom_site_adp_type
_atom_site_occupancy
_atom_site_symmetry_multiplicity
_atom_site_calc_flag
_atom_site_refinement_flags
Zr1 Zr -0.10847(3) 0.82159(3) 0.790105(15) 0.02099(10) Uani 1 1 d .
Cl1 Cl -0.21397(11) 0.61498(9) 0.87144(5) 0.03540(18) Uani 1 1 d .
Si2 Si 0.26266(11) 0.79454(10) 0.69088(5) 0.02888(18) Uani 1 1 d .
C5 C 0.1191(4) 0.7764(3) 0.87704(17) 0.0246(5) Uani 1 1 d .
C1 C 0.1362(4) 0.8852(3) 0.80173(18) 0.0249(5) Uani 1 1 d .
C6 C -0.0650(5) 1.2015(4) 0.7604(2) 0.0441(8) Uani 1 1 d .
H6A H -0.1962 1.2671 0.7692 0.066 Uiso 1 1 calc R
H6B H -0.0128 1.1706 0.6988 0.066 Uiso 1 1 calc R
H6C H -0.0125 1.2703 0.7760 0.066 Uiso 1 1 calc R
C4 C -0.0489(4) 0.8636(4) 0.93518(18) 0.0283(6) Uani 1 1 d .
C2 C -0.0241(4) 1.0427(3) 0.81729(19) 0.0287(6) Uani 1 1 d .
C9 C 0.2524(4) 0.5965(4) 0.8904(2) 0.0354(7) Uani 1 1 d .
H9A H 0.2672 0.5263 0.8434 0.053 Uiso 1 1 calc R
H9B H 0.2075 0.5513 0.9469 0.053 Uiso 1 1 calc R
H9C H 0.3693 0.5948 0.8897 0.053 Uiso 1 1 calc R
C8 C -0.1186(5) 0.8021(5) 1.02302(19) 0.0398(7) Uani 1 1 d .
H8A H -0.2409 0.8140 1.0267 0.060 Uiso 1 1 calc R
H8B H -0.1219 0.8697 1.0684 0.060 Uiso 1 1 calc R
H8C H -0.0389 0.6824 1.0317 0.060 Uiso 1 1 calc R
C3 C -0.1368(4) 1.0284(4) 0.89787(19) 0.0306(6) Uani 1 1 d .
C11 C 0.4955(4) 0.6257(6) 0.6903(3) 0.0548(10) Uani 1 1 d .
H11A H 0.5602 0.5921 0.6300 0.082 Uiso 1 1 calc R
H11B H 0.4877 0.5269 0.7250 0.082 Uiso 1 1 calc R
H11C H 0.5608 0.6696 0.7156 0.082 Uiso 1 1 calc R
C7 C -0.3129(5) 1.1663(5) 0.9425(3) 0.0484(9) Uani 1 1 d .
H7A H -0.2929 1.2122 0.9898 0.073 Uiso 1 1 calc R
H7B H -0.4012 1.1189 0.9669 0.073 Uiso 1 1 calc R
H7C H -0.3591 1.2573 0.9000 0.073 Uiso 1 1 calc R
N1 N 0.1036(3) 0.7277(3) 0.68182(14) 0.0227(4) Uani 1 1 d .
C12 C 0.1158(4) 0.6244(3) 0.61120(17) 0.0261(6) Uani 1 1 d .
N2 N -0.3257(3) 0.9937(3) 0.73861(15) 0.0314(5) Uani 1 1 d .
C15 C 0.2637(4) 0.4435(4) 0.6162(2) 0.0403(7) Uani 1 1 d .
H15A H 0.2389 0.3939 0.6747 0.060 Uiso 1 1 calc R
H15B H 0.3815 0.4473 0.6049 0.060 Uiso 1 1 calc R
H15C H 0.2654 0.3739 0.5724 0.060 Uiso 1 1 calc R
C14 C -0.0640(4) 0.6154(4) 0.6220(2) 0.0350(7) Uani 1 1 d .
H14A H -0.1588 0.7302 0.6173 0.052 Uiso 1 1 calc R
H14B H -0.0945 0.5649 0.6795 0.052 Uiso 1 1 calc R
H14C H -0.0543 0.5454 0.5761 0.052 Uiso 1 1 calc R
C13 C 0.1623(5) 0.7043(4) 0.52125(19) 0.0373(7) Uani 1 1 d .
H13A H 0.2822 0.7025 0.5122 0.056 Uiso 1 1 calc R
H13B H 0.0720 0.8220 0.5186 0.056 Uiso 1 1 calc R
H13C H 0.1625 0.6395 0.4755 0.056 Uiso 1 1 calc R
C16 C -0.3199(5) 1.0797(4) 0.6559(2) 0.0432(8) Uani 1 1 d .
H16A H -0.3544 1.1999 0.6641 0.065 Uiso 1 1 calc R
H16B H -0.4043 1.0701 0.6272 0.065 Uiso 1 1 calc R
H16C H -0.1971 1.0287 0.6195 0.065 Uiso 1 1 calc R
C10 C 0.2928(6) 0.9557(5) 0.6057(2) 0.0564(11) Uani 1 1 d .
H10A H 0.1808 1.0201 0.5852 0.085 Uiso 1 1 calc R
H10B H 0.3917 0.8978 0.5563 0.085 Uiso 1 1 calc R
H10C H 0.3218 1.0334 0.6309 0.085 Uiso 1 1 calc R
C17 C -0.4973(4) 1.0559(4) 0.7958(2) 0.0426(8) Uani 1 1 d .
H17A H -0.5836 1.0435 0.7695 0.064 Uiso 1 1 calc R
H17B H -0.5373 1.1761 0.8064 0.064 Uiso 1 1 calc R
H17C H -0.4908 0.9913 0.8514 0.064 Uiso 1 1 calc R

loop_
_atom_site_aniso_label
_atom_site_aniso_U_11
_atom_site_aniso_U_22
_atom_site_aniso_U_33
_atom_site_aniso_U_23
_atom_site_aniso_U_13
_atom_site_aniso_U_12
Zr1 0.02312(15) 0.02135(14) 0.02178(15) -0.00129(9) -0.00388(10) -0.01279(10)
Cl1 0.0507(4) 0.0357(4) 0.0309(4) 0.0052(3) -0.0084(3) -0.0303(3)
Si2 0.0303(4) 0.0395(4) 0.0262(4) -0.0056(3) -0.0010(3) -0.0247(4)
C5 0.0285(14) 0.0266(13) 0.0259(14) -0.0010(10) -0.0100(11) -0.0158(11)
C1 0.0300(14) 0.0264(13) 0.0267(14) -0.0023(10) -0.0060(11) -0.0192(11)
C6 0.064(2) 0.0284(15) 0.052(2) 0.0087(14) -0.0257(18) -0.0256(16)
C4 0.0355(15) 0.0332(14) 0.0238(14) -0.0041(11) -0.0091(11) -0.0192(12)
C2 0.0377(16) 0.0227(13) 0.0343(15) -0.0021(11) -0.0126(12) -0.0177(12)
C9 0.0388(17) 0.0309(15) 0.0383(17) -0.0011(12) -0.0149(14) -0.0131(13)
C8 0.0454(18) 0.059(2) 0.0228(15) -0.0040(13) -0.0011(13) -0.0321(16)
C3 0.0309(15) 0.0316(14) 0.0331(15) -0.0114(12) -0.0083(12) -0.0132(12)
C11 0.0238(16) 0.085(3) 0.056(2) -0.034(2) -0.0007(15) -0.0184(17)
C7 0.0412(19) 0.0457(19) 0.058(2) -0.0263(16) -0.0124(16) -0.0106(16)
N1 0.0271(12) 0.0220(10) 0.0236(11) -0.0021(8) -0.0047(9) -0.0147(9)
C12 0.0320(14) 0.0277(13) 0.0244(13) -0.0061(10) -0.0020(11) -0.0188(11)
N2 0.0395(14) 0.0478(15) 0.0214(12) -0.0004(10) -0.0064(10) -0.0319(12)
C15 0.0381(17) 0.0291(15) 0.054(2) -0.0121(14) -0.0072(15) -0.0130(13)
C14 0.0387(17) 0.0442(17) 0.0327(16) -0.0133(13) 0.0000(13) -0.0280(14)
C13 0.0497(19) 0.0470(18) 0.0262(15) -0.0040(13) -0.0028(13) -0.0324(16)
C16 0.0403(18) 0.0430(18) 0.0409(19) 0.0041(15) -0.0088(15) -0.0146(15)
C10 0.089(3) 0.078(3) 0.0329(18) -0.0026(17) 0.0019(18) -0.071(3)
C17 0.0397(18) 0.0473(19) 0.0401(18) -0.0034(14) -0.0114(14) -0.0158(15)

loop_
_atom_type_symbol
_atom_type_description
_atom_type_scat_dispersion_real
_atom_type_scat_dispersion_imag
_atom_type_scat_source
C C 0.0033 0.0016 'International Tables Vol C Tables 4.2.6.8 and 6.1.1.4'
H H 0.0000 0.0000 'International Tables Vol C Tables 4.2.6.8 and 6.1.1.4'
N N 0.0061 0.0033 'International Tables Vol C Tables 4.2.6.8 and 6.1.1.4'
Si Si 0.0817 0.0704 'International Tables Vol C Tables 4.2.6.8 and 6.1.1.4'
Cl Cl 0.1484 0.1585 'International Tables Vol C Tables 4.2.6.8 and 6.1.1.4'
Zr Zr -2.9673 0.5597 'International Tables Vol C Tables 4.2.6.8 and 6.1.1.4'

loop_
_geom_angle_atom_site_label_1
_geom_angle_atom_site_label_2
_geom_angle_atom_site_label_3
_geom_angle
N1 Zr1 N2 104.75(10)
N1 Zr1 C1 71.05(9)
N2 Zr1 C1 122.91(9)
N1 Zr1 Cl1 115.11(7)
N2 Zr1 Cl1 104.06(8)
C1 Zr1 Cl1 130.01(7)
N1 Zr1 C2 94.46(10)
N2 Zr1 C2 93.57(10)
C1 Zr1 C2 34.22(9)
Cl1 Zr1 C2 139.49(7)
N1 Zr1 C5 88.62(10)
N2 Zr1 C5 147.29(9)
C1 Zr1 C5 33.85(9)
Cl1 Zr1 C5 96.57(7)
C2 Zr1 C5 55.15(9)
N1 Zr1 C3 124.94(9)
N2 Zr1 C3 95.01(10)
C1 Zr1 C3 55.32(10)
Cl1 Zr1 C3 108.64(8)
C2 Zr1 C3 32.51(10)
C5 Zr1 C3 53.93(9)
N1 Zr1 C4 120.52(9)
N2 Zr1 C4 123.78(10)
C1 Zr1 C4 55.06(9)
Cl1 Zr1 C4 86.20(7)
C2 Zr1 C4 54.11(9)
C5 Zr1 C4 32.19(9)
C3 Zr1 C4 32.28(9)
N1 Si2 C11 116.66(16)
N1 Si2 C10 114.47(15)
C11 Si2 C10 105.6(2)
N1 Si2 C1 93.68(12)
C11 Si2 C1 112.89(15)
C10 Si2 C1 113.69(15)
C4 C5 C1 108.6(2)
C4 C5 C9 125.2(3)
C1 C5 C9 126.1(3)
C4 C5 Zr1 76.58(16)
C1 C5 Zr1 69.70(15)
C9 C5 Zr1 117.54(18)
C2 C1 C5 106.4(2)
C2 C1 Si2 124.3(2)
C5 C1 Si2 121.0(2)
C2 C1 Zr1 74.41(15)
C5 C1 Zr1 76.45(15)
Si2 C1 Zr1 89.14(11)
C5 C4 C3 107.9(2)
C5 C4 C8 126.9(3)
C3 C4 C8 125.1(3)
C5 C4 Zr1 71.23(15)
C3 C4 Zr1 72.71(15)
C8 C4 Zr1 125.08(19)
C3 C2 C1 108.7(2)
C3 C2 C6 124.4(3)
C1 C2 C6 126.8(3)
C3 C2 Zr1 77.16(16)
C1 C2 Zr1 71.37(14)
C6 C2 Zr1 119.89(19)
C2 C3 C4 108.3(3)
C2 C3 C7 126.8(3)
C4 C3 C7 124.7(3)
C2 C3 Zr1 70.33(15)
C4 C3 Zr1 75.02(15)
C7 C3 Zr1 124.6(2)
C12 N1 Si2 127.34(18)
C12 N1 Zr1 126.98(17)
Si2 N1 Zr1 105.68(11)
N1 C12 C14 109.9(2)
N1 C12 C13 110.1(2)
C14 C12 C13 109.2(2)
N1 C12 C15 109.8(2)
C14 C12 C15 108.9(2)
C13 C12 C15 108.9(2)
C17 N2 C16 114.0(3)
C17 N2 Zr1 117.4(2)
C16 N2 Zr1 127.6(2)

loop_
_geom_bond_atom_site_label_1
_geom_bond_atom_site_label_2
_geom_bond_distance
Zr1 N1 2.077(2)
Zr1 N2 2.078(3)
Zr1 C1 2.426(3)
Zr1 Cl1 2.4369(11)
Zr1 C2 2.466(3)
Zr1 C5 2.515(3)
Zr1 C3 2.553(3)
Zr1 C4 2.583(3)
Si2 N1 1.732(2)
Si2 C11 1.869(4)
Si2 C10 1.872(4)
Si2 C1 1.873(3)
C5 C4 1.415(4)
C5 C1 1.441(4)
C5 C9 1.507(4)
C1 C2 1.440(4)
C6 C2 1.506(4)
C4 C3 1.428(4)
C4 C8 1.491(4)
C2 C3 1.407(4)
C3 C7 1.508(4)
N1 C12 1.490(3)
C12 C14 1.522(4)
C12 C13 1.534(4)
C12 C15 1.534(4)
N2 C17 1.406(4)
N2 C16 1.420(4)
